data_1517598
loop_
_publ_author_name
'Shi-Yao Yang'
'Hong-Bo Yuan'
'Xiao-Bin Xu'
'Rong-Bin Huang'

_publ_section_title
;
 Influential factors on assembly of first-row transition metal
 coordination polymers
;
_journal_name_full
;
Inorganica Chimica Acta
;
_journal_page_first 53
_journal_page_last 62
_journal_volume 403
_journal_year 2013
_chemical_formula_moiety 'C16 H16 Mn N2 O10'
_chemical_formula_sum 'C16 H16 Mn N2 O10'
_chemical_formula_weight 451.25
_space_group_IT_number 13
_symmetry_cell_setting monoclinic
_symmetry_space_group_name_Hall '-P 2yc'
_symmetry_space_group_name_H-M 'P 1 2/c 1'
_atom_sites_solution_hydrogens geom
_atom_sites_solution_primary direct
_atom_sites_solution_secondary difmap
_cell_angle_alpha 90.00
_cell_angle_beta 124.842(2)
_cell_angle_gamma 90.00
_cell_formula_units_Z 2
_cell_length_a 6.9972(2)
_cell_length_b 10.0161(3)
_cell_length_c 13.8929(5)
_cell_measurement_reflns_used 2005
_cell_measurement_temperature 173(2)
_cell_measurement_theta_max 29.0133
_cell_measurement_theta_min 2.7009
_cell_volume 799.13(5)
_computing_cell_refinement
;
CrysAlis RED, Oxford Diffraction Ltd., Version 1.171.31.8
;
_computing_data_collection
;
CrysAlis CCD, Oxford Diffraction Ltd., Version 1.171.31.8
;
_computing_data_reduction
;
CrysAlis RED, Oxford Diffraction Ltd., Version 1.171.31.8
;
_computing_molecular_graphics 'ORTEP-II (Johnson, 1976)'
_computing_publication_material 'SHELXL-97 (Sheldrick, 1997)'
_computing_structure_refinement 'SHELXL-97 (Sheldrick, 1997)'
_computing_structure_solution 'SHELXS-97 (Sheldrick, 1997)'
_diffrn_ambient_temperature 173(2)
_diffrn_detector_area_resol_mean 16.1903
_diffrn_measured_fraction_theta_full 0.992
_diffrn_measured_fraction_theta_max 0.857
_diffrn_measurement_device_type 'Gemini S Ultra CrysAlis CCD, Oxford'
_diffrn_measurement_method 'CrysAlis RED, Oxford Diffraction'
_diffrn_radiation_monochromator graphite
_diffrn_radiation_source 'fine-focus sealed tube'
_diffrn_radiation_type MoK\a
_diffrn_radiation_wavelength 0.71073
_diffrn_reflns_av_R_equivalents 0.0248
_diffrn_reflns_av_sigmaI/netI 0.0426
_diffrn_reflns_limit_h_max 9
_diffrn_reflns_limit_h_min -9
_diffrn_reflns_limit_k_max 11
_diffrn_reflns_limit_k_min -13
_diffrn_reflns_limit_l_max 16
_diffrn_reflns_limit_l_min -18
_diffrn_reflns_number 4044
_diffrn_reflns_theta_full 26.00
_diffrn_reflns_theta_max 29.10
_diffrn_reflns_theta_min 2.71
_diffrn_standards_decay_% 0
_diffrn_standards_interval_count 0
_diffrn_standards_interval_time 0
_diffrn_standards_number 0
_exptl_absorpt_coefficient_mu 0.896
_exptl_absorpt_correction_T_max 0.8412
_exptl_absorpt_correction_T_min 0.7749
_exptl_absorpt_correction_type multi-scan
_exptl_absorpt_process_details
;
CrysAlis RED, Oxford Diffraction Ltd., Version 1.171.31.8
Empirical absorption correction using spherical harmonics,
 implemented in SCALE3 ABSPACK scaling algorithm.
;
_exptl_crystal_colour colorless
_exptl_crystal_density_diffrn 1.875
_exptl_crystal_density_method 'not measured'
_exptl_crystal_description block
_exptl_crystal_F_000 462
_exptl_crystal_size_max 0.30
_exptl_crystal_size_mid 0.20
_exptl_crystal_size_min 0.20
_refine_diff_density_max 0.322
_refine_diff_density_min -0.399
_refine_diff_density_rms 0.065
_refine_ls_extinction_method none
_refine_ls_goodness_of_fit_ref 1.001
_refine_ls_hydrogen_treatment mixed
_refine_ls_matrix_type full
_refine_ls_number_parameters 152
_refine_ls_number_reflns 1850
_refine_ls_number_restraints 2
_refine_ls_restrained_S_all 1.002
_refine_ls_R_factor_all 0.0421
_refine_ls_R_factor_gt 0.0293
_refine_ls_shift/su_max 0.000
_refine_ls_shift/su_mean 0.000
_refine_ls_structure_factor_coef Fsqd
_refine_ls_weighting_details 'calc w=1/[\s^2^(Fo^2^)+(0.0449P)^2^+0.0000P] where P=(Fo^2^+2Fc^2^)/3'
_refine_ls_weighting_scheme calc
_refine_ls_wR_factor_gt 0.0743
_refine_ls_wR_factor_ref 0.0794
_reflns_number_gt 1370
_reflns_number_total 1850
_reflns_threshold_expression >2sigma(I)
_cod_data_source_file ICA-2013-403-53-62-26.cif
_cod_data_source_block '[Mn(Haip)2(H2O)2]n'
_cod_original_sg_symbol_H-M P2/c
_cod_database_code 1517598

loop_
_symmetry_equiv_pos_as_xyz
'x, y, z'
'-x, y, -z+1/2'
'-x, -y, -z'
'x, -y, z-1/2'

loop_
_atom_site_label
_atom_site_type_symbol
_atom_site_fract_x
_atom_site_fract_y
_atom_site_fract_z
_atom_site_U_iso_or_equiv
_atom_site_adp_type
_atom_site_occupancy
_atom_site_symmetry_multiplicity
_atom_site_calc_flag
_atom_site_refinement_flags
Mn1 Mn 0.5000 0.22549(4) 0.2500 0.01495(14) Uani 1 2 d S
O1W O 0.2269(3) 0.22249(16) 0.05493(13) 0.0241(3) Uani 1 1 d D
O1 O 0.3708(2) 0.37805(13) 0.30685(12) 0.0189(3) Uani 1 1 d .
O2 O 0.0625(2) 0.47448(14) 0.14927(12) 0.0253(4) Uani 1 1 d .
O3 O 0.2904(2) 1.08922(12) 0.26807(12) 0.0170(3) Uani 1 1 d .
O4 O 0.0109(2) 0.96995(13) 0.11860(12) 0.0206(3) Uani 1 1 d .
N1 N 0.8269(3) 0.76339(17) 0.58624(14) 0.0154(4) Uani 1 1 d D
C1 C 0.3403(3) 0.61354(18) 0.30481(16) 0.0125(4) Uani 1 1 d .
C2 C 0.2278(3) 0.72849(17) 0.24200(17) 0.0134(4) Uani 1 1 d .
H2A H 0.0902 0.7209 0.1648 0.016 Uiso 1 1 calc R
C3 C 0.3120(3) 0.85450(18) 0.28947(16) 0.0128(4) Uani 1 1 d .
C4 C 0.5111(3) 0.86560(18) 0.40340(16) 0.0136(4) Uani 1 1 d .
H4A H 0.5703 0.9510 0.4374 0.016 Uiso 1 1 calc R
C5 C 0.6217(3) 0.75081(18) 0.46648(16) 0.0140(4) Uani 1 1 d .
C6 C 0.5406(3) 0.62474(18) 0.41854(16) 0.0130(4) Uani 1 1 d .
H6A H 0.6206 0.5471 0.4627 0.016 Uiso 1 1 calc R
C7 C 0.2492(3) 0.47958(18) 0.24849(17) 0.0159(4) Uani 1 1 d .
C8 C 0.1947(3) 0.97851(18) 0.21903(16) 0.0137(4) Uani 1 1 d .
H1 H 0.156(5) 0.167(3) 0.003(2) 0.047(8) Uiso 1 1 d .
H2 H 0.230(5) 0.2882(16) 0.023(2) 0.039(8) Uiso 1 1 d D
H6 H 0.898(4) 0.846(3) 0.596(2) 0.035(7) Uiso 1 1 d .
H7 H 0.785(4) 0.767(2) 0.633(2) 0.023(6) Uiso 1 1 d .
H8 H 0.909(4) 0.6888(17) 0.609(3) 0.055(9) Uiso 1 1 d D

loop_
_atom_site_aniso_label
_atom_site_aniso_U_11
_atom_site_aniso_U_22
_atom_site_aniso_U_33
_atom_site_aniso_U_23
_atom_site_aniso_U_13
_atom_site_aniso_U_12
Mn1 0.0153(2) 0.0093(2) 0.0157(2) 0.000 0.00615(19) 0.000
O1W 0.0273(8) 0.0170(8) 0.0148(8) 0.0000(7) 0.0042(7) -0.0055(7)
O1 0.0248(8) 0.0094(7) 0.0211(7) 0.0015(6) 0.0122(7) 0.0036(6)
O2 0.0217(8) 0.0159(8) 0.0201(8) -0.0044(6) 0.0014(7) -0.0039(6)
O3 0.0210(7) 0.0086(7) 0.0185(7) -0.0003(5) 0.0096(6) -0.0026(5)
O4 0.0191(7) 0.0114(7) 0.0168(7) 0.0022(5) 0.0018(6) 0.0022(6)
N1 0.0149(8) 0.0143(9) 0.0113(8) -0.0006(7) 0.0041(7) -0.0006(7)
C1 0.0143(9) 0.0074(9) 0.0162(9) 0.0012(7) 0.0088(8) -0.0001(7)
C2 0.0116(9) 0.0128(9) 0.0122(9) -0.0001(8) 0.0047(8) 0.0003(7)
C3 0.0119(9) 0.0113(9) 0.0141(9) 0.0011(7) 0.0067(8) 0.0013(7)
C4 0.0142(9) 0.0105(9) 0.0146(10) -0.0020(8) 0.0073(8) -0.0027(8)
C5 0.0106(9) 0.0207(11) 0.0097(8) -0.0005(7) 0.0053(8) -0.0004(7)
C6 0.0142(9) 0.0095(9) 0.0137(9) 0.0003(8) 0.0069(8) 0.0012(8)
C7 0.0180(10) 0.0126(10) 0.0177(10) -0.0017(8) 0.0106(9) -0.0015(7)
C8 0.0165(10) 0.0087(9) 0.0161(10) 0.0008(7) 0.0095(9) 0.0000(7)

loop_
_atom_type_symbol
_atom_type_description
_atom_type_scat_dispersion_real
_atom_type_scat_dispersion_imag
_atom_type_scat_source
C C 0.0033 0.0016 'International Tables Vol C Tables 4.2.6.8 and 6.1.1.4'
H H 0.0000 0.0000 'International Tables Vol C Tables 4.2.6.8 and 6.1.1.4'
N N 0.0061 0.0033 'International Tables Vol C Tables 4.2.6.8 and 6.1.1.4'
O O 0.0106 0.0060 'International Tables Vol C Tables 4.2.6.8 and 6.1.1.4'
Mn Mn 0.3368 0.7283 'International Tables Vol C Tables 4.2.6.8 and 6.1.1.4'

loop_
_geom_angle_atom_site_label_1
_geom_angle_atom_site_label_2
_geom_angle_atom_site_label_3
_geom_angle
_geom_angle_site_symmetry_1
_geom_angle_site_symmetry_3
O3 Mn1 O3 99.88(7) 1_545 2_645
O3 Mn1 O1 165.58(5) 1_545 2_655
O3 Mn1 O1 87.10(5) 2_645 2_655
O3 Mn1 O1 87.10(5) 1_545 .
O3 Mn1 O1 165.58(5) 2_645 .
O1 Mn1 O1 89.03(7) 2_655 .
O3 Mn1 O1W 88.01(5) 1_545 .
O3 Mn1 O1W 91.01(6) 2_645 .
O1 Mn1 O1W 79.20(5) 2_655 .
O1 Mn1 O1W 101.91(6) . .
O3 Mn1 O1W 91.01(6) 1_545 2_655
O3 Mn1 O1W 88.01(5) 2_645 2_655
O1 Mn1 O1W 101.91(6) 2_655 2_655
O1 Mn1 O1W 79.20(5) . 2_655
O1W Mn1 O1W 178.47(8) . 2_655
Mn1 O1W H1 138(2) . .
Mn1 O1W H2 112.6(19) . .
H1 O1W H2 105(3) . .
C7 O1 Mn1 127.07(12) . .
C8 O3 Mn1 133.25(12) . 1_565
C5 N1 H6 110.0(15) . .
C5 N1 H7 109.4(16) . .
H6 N1 H7 103(2) . .
C5 N1 H8 110.4(19) . .
H6 N1 H8 121(2) . .
H7 N1 H8 101(2) . .
C2 C1 C6 119.23(16) . .
C2 C1 C7 119.70(17) . .
C6 C1 C7 121.05(16) . .
C1 C2 C3 121.42(17) . .
C1 C2 H2A 119.3 . .
C3 C2 H2A 119.3 . .
C2 C3 C4 119.31(17) . .
C2 C3 C8 121.07(16) . .
C4 C3 C8 119.60(16) . .
C5 C4 C3 119.21(16) . .
C5 C4 H4A 120.4 . .
C3 C4 H4A 120.4 . .
C4 C5 C6 121.63(17) . .
C4 C5 N1 118.82(16) . .
C6 C5 N1 119.55(17) . .
C5 C6 C1 119.18(16) . .
C5 C6 H6A 120.4 . .
C1 C6 H6A 120.4 . .
O2 C7 O1 124.58(17) . .
O2 C7 C1 118.59(17) . .
O1 C7 C1 116.84(17) . .
O4 C8 O3 123.31(16) . .
O4 C8 C3 120.13(15) . .
O3 C8 C3 116.55(16) . .

loop_
_geom_bond_atom_site_label_1
_geom_bond_atom_site_label_2
_geom_bond_distance
_geom_bond_site_symmetry_2
Mn1 O3 2.1206(13) 1_545
Mn1 O3 2.1206(13) 2_645
Mn1 O1 2.1430(13) 2_655
Mn1 O1 2.1430(13) .
Mn1 O1W 2.2538(15) .
Mn1 O1W 2.2538(15) 2_655
O1W H1 0.82(3) .
O1W H2 0.803(10) .
O1 C7 1.276(2) .
O2 C7 1.246(2) .
O3 C8 1.273(2) .
O3 Mn1 2.1206(13) 1_565
O4 C8 1.248(2) .
N1 C5 1.455(2) .
N1 H6 0.93(3) .
N1 H7 0.86(2) .
N1 H8 0.882(10) .
C1 C2 1.386(2) .
C1 C6 1.394(3) .
C1 C7 1.500(3) .
C2 C3 1.390(3) .
C2 H2A 0.9500 .
C3 C4 1.392(3) .
C3 C8 1.502(3) .
C4 C5 1.383(3) .
C4 H4A 0.9500 .
C5 C6 1.389(2) .
C6 H6A 0.9500 .

loop_
_geom_hbond_atom_site_label_D
_geom_hbond_atom_site_label_H
_geom_hbond_atom_site_label_A
_geom_hbond_distance_DH
_geom_hbond_distance_HA
_geom_hbond_distance_DA
_geom_hbond_angle_DHA
_geom_hbond_site_symmetry_A
O1W H1 O4 0.82(3) 1.96(3) 2.777(2) 179(3) 3_565
N1 H6 O4 0.93(3) 1.96(3) 2.886(2) 172(2) 4_676
N1 H6 O3 0.93(3) 2.48(2) 3.117(2) 125.3(19) 4_676
N1 H7 O1 0.86(2) 2.24(2) 2.911(2) 135.1(19) 3_666
N1 H7 O3 0.86(2) 2.25(2) 2.975(2) 142.3(19) 3_676
N1 H8 O2 0.882(10) 1.860(10) 2.741(2) 176(3) 4_666

loop_
_geom_torsion_atom_site_label_1
_geom_torsion_atom_site_label_2
_geom_torsion_atom_site_label_3
_geom_torsion_atom_site_label_4
_geom_torsion
_geom_torsion_site_symmetry_1
O3 Mn1 O1 C7 -117.17(15) 1_545
O3 Mn1 O1 C7 123.3(2) 2_645
O1 Mn1 O1 C7 48.93(13) 2_655
O1W Mn1 O1 C7 -29.82(16) .
O1W Mn1 O1 C7 151.25(16) 2_655
C6 C1 C2 C3 0.8(3) .
C7 C1 C2 C3 -177.47(17) .
C1 C2 C3 C4 -1.2(3) .
C1 C2 C3 C8 177.43(17) .
C2 C3 C4 C5 0.5(3) .
C8 C3 C4 C5 -178.22(16) .
C3 C4 C5 C6 0.7(3) .
C3 C4 C5 N1 -178.80(16) .
C4 C5 C6 C1 -1.2(3) .
N1 C5 C6 C1 178.32(16) .
C2 C1 C6 C5 0.5(3) .
C7 C1 C6 C5 178.67(17) .
Mn1 O1 C7 O2 54.4(3) .
Mn1 O1 C7 C1 -125.67(15) .
C2 C1 C7 O2 -5.8(3) .
C6 C1 C7 O2 176.01(17) .
C2 C1 C7 O1 174.27(17) .
C6 C1 C7 O1 -3.9(3) .
Mn1 O3 C8 O4 -78.3(2) 1_565
Mn1 O3 C8 C3 102.92(18) 1_565
C2 C3 C8 O4 4.2(3) .
C4 C3 C8 O4 -177.11(17) .
C2 C3 C8 O3 -176.93(17) .
C4 C3 C8 O3 1.8(2) .
